data_7009521
loop_
_publ_author_name
'Nomiya, Kenji'
'Takahashi, Satoshi'
'Noguchi, Ryusuke'

_publ_section_title
;
 Synthesis and crystal structure of a hexanuclear silver(I) cluster
 [Ag(Hmna)]6&#x00B7;4H2O (H2mna&#x2005;=&#x2005;2-mercaptonicotinic
 acid) and a supramolecular gold(I) complex H[Au(Hmna)2] in the solid
 state, and their antimicrobial activities
;
_journal_issue 13
_journal_name_full 'Journal of the Chemical Society, Dalton Transactions'
_journal_page_first 2091
_journal_paper_doi 10.1039/b001664k
_journal_year 2000
_chemical_formula_sum 'C36 H24 Ag6 N6 O12 S6'
_chemical_formula_weight 1572.19
_space_group_IT_number 2
_symmetry_cell_setting triclinic
_symmetry_Int_Tables_number 2
_symmetry_space_group_name_Hall '-P 1'
_symmetry_space_group_name_H-M 'P -1'
_cell_angle_alpha 103.87(1)
_cell_angle_beta 102.67(2)
_cell_angle_gamma 113.47(2)
_cell_formula_units_Z 2
_cell_length_a 12.958(4)
_cell_length_b 15.683(3)
_cell_length_c 11.773(2)
_cell_measurement_reflns_used 25
_cell_measurement_temperature 296.2
_cell_measurement_theta_max 15.0
_cell_measurement_theta_min 14.9
_cell_volume 1993.0(10)
_computing_cell_refinement 'MSC/AFC Diffractometer Control'
_computing_data_collection 'MSC/AFC Diffractometer Control'
_computing_data_reduction teXsan
_computing_publication_material teXsan
_computing_structure_refinement teXsan
_computing_structure_solution 'Direct method(SIR92)'
_diffrn_ambient_temperature 296.2
_diffrn_measurement_device 'Rigaku AFC5S'
_diffrn_measurement_method \w-2\q
_diffrn_orient_matrix_UB_11 -0.04902
_diffrn_orient_matrix_UB_12 -0.06054
_diffrn_orient_matrix_UB_13 -0.07846
_diffrn_orient_matrix_UB_21 0.00420
_diffrn_orient_matrix_UB_22 -0.04338
_diffrn_orient_matrix_UB_23 0.04885
_diffrn_orient_matrix_UB_31 -0.07529
_diffrn_orient_matrix_UB_32 -0.00547
_diffrn_orient_matrix_UB_33 0.01431
_diffrn_radiation_detector 'scintillation counter'
_diffrn_radiation_monochromator graphite
_diffrn_radiation_source 'X-ray tube'
_diffrn_radiation_type 'Mo K\a'
_diffrn_radiation_wavelength 0.7107
_diffrn_reflns_av_R_equivalents 0.01680
_diffrn_reflns_av_sigmaI/netI 0.056
_diffrn_reflns_limit_h_max 0
_diffrn_reflns_limit_h_min -16
_diffrn_reflns_limit_k_max 20
_diffrn_reflns_limit_k_min -18
_diffrn_reflns_limit_l_max 15
_diffrn_reflns_limit_l_min -14
_diffrn_reflns_number 9556
_diffrn_reflns_reduction_process 'Lp corrections applied'
_diffrn_reflns_theta_max 27.50
_diffrn_reflns_theta_min 2.51
_diffrn_standards_decay_% 0.45
_diffrn_standards_interval_count 0
_diffrn_standards_number 0
_exptl_absorpt_coefficient_mu 3.272
_exptl_absorpt_correction_T_max 1.000
_exptl_absorpt_correction_T_min 0.836
_exptl_absorpt_correction_type
;
\y scans (North,Phillips & Matthews, 1968)
;
_exptl_crystal_colour yellow
_exptl_crystal_density_diffrn 2.620
_exptl_crystal_density_meas ?
_exptl_crystal_description cubic
_exptl_crystal_F_000 1512.00
_exptl_crystal_size_max 0.20
_exptl_crystal_size_mid 0.20
_exptl_crystal_size_min 0.20
_refine_diff_density_max 0.99
_refine_diff_density_min -0.82
_refine_ls_extinction_coef 0.000000126
_refine_ls_extinction_expression 'equ(3) Acta Cryst.(1968) A24, p213.'
_refine_ls_extinction_method 'Zachariasen (1967)'
_refine_ls_goodness_of_fit_all 1.469
_refine_ls_goodness_of_fit_ref 1.470
_refine_ls_hydrogen_treatment noref
_refine_ls_matrix_type full
_refine_ls_number_constraints 0
_refine_ls_number_parameters 457
_refine_ls_number_reflns 6172
_refine_ls_number_restraints 0
_refine_ls_R_factor_all 0.0398
_refine_ls_R_factor_gt 0.0400
_refine_ls_shift/su_max 0.0200
_refine_ls_shift/su_mean 0.0011
_refine_ls_structure_factor_coef F
_refine_ls_weighting_details 'w = 1/[\s^2^(Fo) + 0.00063|Fo|^2^]'
_refine_ls_weighting_scheme sigma
_refine_ls_wR_factor_all 0.0570
_refine_ls_wR_factor_ref 0.0570
_reflns_number_gt 6172
_reflns_number_total 9156
_reflns_threshold_expression I>2.00\s(I)
_cod_data_source_file b001664k.txt
_cod_data_source_block B001664K_[Ag(Hmna)]6_
_cod_original_cell_volume 1993(1)
_cod_original_sg_symbol_H-M 'P -1       '
_cod_original_formula_sum 'C36 H24 Ag6 N6 O12 S6 '
_cod_database_code 7009521

loop_
_symmetry_equiv_pos_as_xyz
'   +x,   +y,   +z'
'   -x,   -y,   -z'

loop_
_atom_site_label
_atom_site_fract_x
_atom_site_fract_y
_atom_site_fract_z
_atom_site_U_iso_or_equiv
_atom_site_occupancy
_atom_site_refinement_flags
_atom_site_adp_type
_atom_site_calc_flag
_atom_site_calc_attached_atom
Ag(1) 0.84749(3) 0.01306(3) 0.07417(4) 0.0473(1) 1.000 . Uani d ?
Ag(2) 1.02887(3) 0.15118(3) 0.00585(3) 0.0463(1) 1.000 . Uani d ?
Ag(3) 0.90341(3) -0.07023(3) -0.21180(4) 0.0482(1) 1.000 . Uani d ?
S(1) 0.7461(1) -0.03435(9) -0.1539(1) 0.0392(3) 1.000 . Uani d ?
S(2) 1.0987(1) 0.23108(8) 0.2351(1) 0.0381(3) 1.000 . Uani d ?
S(3) 1.1634(1) 0.13907(9) -0.1129(1) 0.0402(3) 1.000 . Uani d ?
S(4x) 0.5661(2) 0.1452(1) -0.0827(2) 0.0692(6) 0.800 S Uani d ?
S(4y) 0.814(1) 0.406(1) 0.149(2) 0.074(4) 0.120 S Uani d ?
S(4) 0.5729(2) 0.4074(2) 0.5029(2) 0.0774(7) 0.700 S Uani d ?
S(4z) 1.4186(2) 0.5009(1) 0.1159(2) 0.0803(6) 0.950 S Uani d ?
S(5) 0.5531(6) 0.3332(5) 0.4148(6) 0.081(2) 0.300 S Uani d ?
S(5y2) 0.838(1) 0.455(1) 0.090(1) 0.083(3) 0.230 S Uani d ?
S(5y1) 0.875(3) 0.451(3) 0.101(3) 0.13(1) 0.150 S Uani d ?
S(5y) 0.454(2) 0.109(1) -0.093(2) 0.139(6) 0.200 S Uani d ?
S(5z) 1.404(3) 0.470(2) 0.213(3) 0.08(1) 0.050 S Uani d ?
O(1a) 1.1926(4) 0.4088(4) 0.5099(5) 0.094(2) 1.000 . Uani d ?
O(1b) 1.3078(4) 0.2692(4) -0.3268(5) 0.095(2) 1.000 . Uani d ?
O(1) 0.4925(3) -0.0706(3) -0.3506(4) 0.067(1) 1.000 . Uani d ?
O(2a) 1.1191(5) 0.4839(4) 0.4140(7) 0.138(2) 1.000 . Uani d ?
O(2b) 1.2613(6) 0.3412(4) -0.1794(5) 0.109(2) 1.000 . Uani d ?
O(2) 0.5735(4) -0.0833(4) -0.4900(4) 0.086(1) 1.000 . Uani d ?
O(3) 0.6151 0.4251 0.4024 0.123(2) 1.000 . Uiso c ?
O(3x) 0.5001 0.0361 -0.1459 0.096(2) 1.000 . Uiso c ?
O(3y) 0.7367 0.3951 0.0287 0.108(5) 0.350 S Uiso d ?
O(3z1) 1.4819 0.5737 0.2431 0.091(4) 0.500 S Uiso d ?
O(3z2) 1.5000 0.5746 0.2717 0.088(7) 0.250 S Uiso d ?
O(3z3) 1.4725 0.5952 0.2148 0.057(4) 0.250 S Uiso d ?
N(1) 0.8760(3) 0.1551(3) -0.1346(4) 0.046(1) 1.000 . Uani d ?
N(1b) 0.9647(4) 0.0337(3) -0.3187(4) 0.046(1) 1.000 . Uani d ?
N(1a) 0.8691(3) 0.1484(3) 0.2224(4) 0.042(1) 1.000 . Uani d ?
C(1b) 1.1142(5) 0.1814(4) -0.3258(4) 0.045(1) 1.000 . Uani d ?
C(1a) 0.9928(4) 0.3150(3) 0.3701(5) 0.045(1) 1.000 . Uani d ?
C(1) 0.6915(4) 0.0597(4) -0.3075(4) 0.044(1) 1.000 . Uani d ?
C(2b) 1.0732(4) 0.1149(3) -0.2649(4) 0.038(1) 1.000 . Uani d ?
C(2a) 0.9768(4) 0.2299(3) 0.2786(4) 0.037(1) 1.000 . Uani d ?
C(2) 0.7726(4) 0.0691(3) -0.2000(4) 0.038(1) 1.000 . Uani d ?
C(3a) 0.7771(4) 0.1496(4) 0.2554(6) 0.061(2) 1.000 . Uani d ?
C(3b) 0.8937(5) 0.0179(5) -0.4328(5) 0.057(2) 1.000 . Uani d ?
C(3) 0.8997(5) 0.2315(4) -0.1756(6) 0.063(2) 1.000 . Uani d ?
C(4a) 0.7853(5) 0.2288(5) 0.3433(7) 0.071(2) 1.000 . Uani d ?
C(4b) 0.9278(6) 0.0799(5) -0.4977(5) 0.066(2) 1.000 . Uani d ?
C(4) 0.8224(6) 0.2260(5) -0.2793(7) 0.079(2) 1.000 . Uani d ?
C(5a) 0.8945(6) 0.3130(4) 0.4017(6) 0.067(2) 1.000 . Uani d ?
C(5b) 1.0389(6) 0.1611(5) -0.4448(5) 0.063(2) 1.000 . Uani d ?
C(5) 0.7178(5) 0.1390(5) -0.3472(6) 0.068(2) 1.000 . Uani d ?
C(6a) 1.1086(5) 0.4099(4) 0.4311(5) 0.055(2) 1.000 . Uani d ?
C(6) 0.5804(5) -0.0386(4) -0.3898(5) 0.054(1) 1.000 . Uani d ?
C(6b) 1.2345(6) 0.2723(4) -0.2672(5) 0.057(2) 1.000 . Uani d ?
C(6x) 0.500(1) 0.1963(8) -0.1762(9) 0.134(4) 1.000 . Uani d ?
C(6y) 0.899(2) 0.380(1) 0.107(1) 0.103(6) 0.500 S Uani d ?
C(6z) 1.458(1) 0.4074(8) 0.1163(8) 0.127(4) 1.000 . Uani d ?
C(7x) 0.5129(8) 0.1684(6) 0.0434(8) 0.096(3) 1.000 . Uani d ?
C(7y) 0.863(2) 0.504(2) 0.224(2) 0.125(9) 0.500 S Uani d ?
C(7) 0.6216(8) 0.3298(6) 0.5603(9) 0.103(3) 1.000 . Uani d ?
C(7z) 1.2708(7) 0.4348(6) 0.1149(8) 0.104(3) 1.000 . Uani d ?
C(8) 0.4164(7) 0.3214(9) 0.4300(9) 0.129(4) 1.000 . Uani d ?
H(1) 1.1256 0.5436 0.4000 0.159 1.000 . Uiso c ?
H(2) 1.2807 0.3978 -0.1074 0.132 1.000 . Uiso c ?
H(3) 0.5671 -0.1202 -0.5732 0.101 1.000 . Uiso c ?
H(4) 0.7004 0.0899 0.2161 0.073 1.000 . Uiso c ?
H(5) 0.3811 0.3010 0.4883 0.142 1.000 . Uiso c ?
H(6) 0.3731 0.3472 0.3861 0.142 1.000 . Uiso c ?
H(7) 0.4036 0.2598 0.3678 0.142 1.000 . Uiso c ?
H(8) 0.6169 0.3350 0.6399 0.118 1.000 . Uiso c ?
H(9) 0.5730 0.2621 0.5036 0.118 1.000 . Uiso c ?
H(10) 0.7034 0.3498 0.5651 0.118 1.000 . Uiso c ?
H(11) 0.9030 0.3717 0.1847 0.128 1.000 . Uiso c ?
H(12) 0.8473 0.3158 0.0408 0.128 1.000 . Uiso c ?
H(13) 0.9792 0.4011 0.1022 0.128 1.000 . Uiso c ?
H(14) 0.8569 0.4602 0.2717 0.139 1.000 . Uiso c ?
H(15) 0.9456 0.5638 0.2763 0.139 1.000 . Uiso c ?
H(16) 0.8086 0.5289 0.2331 0.139 1.000 . Uiso c ?
H(17) 0.8147 -0.0393 -0.4702 0.068 1.000 . Uiso c ?
H(18) 0.8745 0.0668 -0.5788 0.076 1.000 . Uiso c ?
H(19) 1.0644 0.2042 -0.4890 0.076 1.000 . Uiso c ?
H(20) 0.7167 0.2244 0.3648 0.083 1.000 . Uiso c ?
H(21) 0.6632 0.1330 -0.4213 0.078 1.000 . Uiso c ?
H(22) 0.9022 0.3701 0.4643 0.081 1.000 . Uiso c ?
H(23) 0.9741 0.2916 -0.1315 0.075 1.000 . Uiso c ?
H(24) 0.8398 0.2823 -0.3055 0.091 1.000 . Uiso c ?
H(25) 1.4589 0.3891 0.1885 0.148 1.000 . Uiso c ?
H(26) 1.3967 0.3420 0.0441 0.148 1.000 . Uiso c ?
H(27) 1.5323 0.4196 0.1039 0.148 1.000 . Uiso c ?
H(28) 0.5486 0.1547 0.1109 0.113 1.000 . Uiso c ?
H(29) 0.5326 0.2389 0.0756 0.113 1.000 . Uiso c ?
H(30) 0.4272 0.1304 0.0167 0.113 1.000 . Uiso c ?
H(31) 1.2725 0.4374 0.1973 0.121 1.000 . Uiso c ?
H(32) 1.2232 0.4651 0.0872 0.121 1.000 . Uiso c ?
H(33) 1.2329 0.3673 0.0604 0.121 1.000 . Uiso c ?
H(34) 0.4664 0.2314 -0.1329 0.147 1.000 . Uiso c ?
H(35) 0.5634 0.2466 -0.1945 0.147 1.000 . Uiso c ?
H(36) 0.4423 0.1482 -0.2534 0.147 1.000 . Uiso c ?

loop_
_atom_site_aniso_label
_atom_site_aniso_U_11
_atom_site_aniso_U_22
_atom_site_aniso_U_33
_atom_site_aniso_U_12
_atom_site_aniso_U_13
_atom_site_aniso_U_23
Ag(1) 0.0412(2) 0.0407(2) 0.0456(2) 0.0119(2) 0.0053(2) 0.0152(2)
Ag(2) 0.0381(2) 0.0556(2) 0.0347(2) 0.0153(2) 0.0092(1) 0.0153(2)
Ag(3) 0.0409(2) 0.0479(2) 0.0580(2) 0.0237(2) 0.0144(2) 0.0211(2)
S(1) 0.0343(5) 0.0428(6) 0.0385(6) 0.0182(5) 0.0088(4) 0.0158(5)
S(2) 0.0314(5) 0.0383(6) 0.0364(5) 0.0133(5) 0.0094(4) 0.0084(4)
S(3) 0.0392(6) 0.0424(6) 0.0374(6) 0.0166(5) 0.0120(5) 0.0183(5)
S(4x) 0.0419(9) 0.058(1) 0.096(1) 0.0157(8) 0.027(1) 0.021(1)
S(4y) 0.049(7) 0.048(7) 0.09(1) -0.005(6) 0.001(7) 0.048(7)
S(4) 0.061(1) 0.073(2) 0.071(1) 0.017(1) 0.015(1) 0.015(1)
S(4z) 0.084(1) 0.071(1) 0.076(1) 0.020(1) 0.040(1) 0.030(1)
S(5) 0.069(4) 0.085(4) 0.078(4) 0.026(3) 0.023(3) 0.032(3)
S(5y2) 0.078(7) 0.110(8) 0.088(6) 0.072(6) 0.012(6) 0.046(6)
S(5y1) 0.15(2) 0.21(2) 0.12(2) 0.17(2) 0.05(2) 0.07(2)
S(5y) 0.14(1) 0.101(9) 0.17(1) 0.063(9) 0.05(1) 0.04(1)
S(5z) 0.06(2) 0.05(2) 0.08(2) 0.02(2) 0.00(2) -0.01(2)
O(1a) 0.064(3) 0.081(3) 0.095(4) 0.007(2) -0.004(3) 0.041(3)
O(1b) 0.078(3) 0.079(3) 0.109(4) 0.023(3) 0.049(3) 0.014(3)
O(1) 0.034(2) 0.065(3) 0.080(3) 0.010(2) 0.006(2) 0.027(2)
O(2a) 0.093(4) 0.059(3) 0.199(7) 0.011(3) -0.022(4) 0.055(4)
O(2b) 0.141(5) 0.056(3) 0.093(4) 0.014(3) 0.066(4) 0.004(3)
O(2) 0.076(3) 0.080(3) 0.057(3) 0.019(3) 0.004(2) 0.001(2)
N(1) 0.035(2) 0.043(2) 0.049(2) 0.016(2) 0.003(2) 0.013(2)
N(1b) 0.046(2) 0.056(3) 0.037(2) 0.025(2) 0.015(2) 0.016(2)
N(1a) 0.030(2) 0.040(2) 0.053(2) 0.014(2) 0.014(2) 0.016(2)
C(1b) 0.061(3) 0.045(3) 0.042(3) 0.030(2) 0.023(2) 0.023(2)
C(1a) 0.048(3) 0.038(2) 0.049(3) 0.022(2) 0.020(2) 0.012(2)
C(1) 0.034(2) 0.049(3) 0.046(3) 0.020(2) 0.007(2) 0.019(2)
C(2b) 0.043(2) 0.045(3) 0.036(2) 0.026(2) 0.019(2) 0.018(2)
C(2a) 0.038(2) 0.039(2) 0.033(2) 0.018(2) 0.012(2) 0.013(2)
C(2) 0.033(2) 0.039(2) 0.039(2) 0.018(2) 0.010(2) 0.011(2)
C(3a) 0.033(3) 0.058(3) 0.083(4) 0.015(2) 0.021(3) 0.021(3)
C(3b) 0.046(3) 0.074(4) 0.040(3) 0.027(3) 0.009(2) 0.013(3)
C(3) 0.048(3) 0.039(3) 0.079(4) 0.013(2) 0.001(3) 0.020(3)
C(4a) 0.058(3) 0.064(4) 0.097(5) 0.031(3) 0.046(3) 0.020(3)
C(4b) 0.067(4) 0.095(5) 0.044(3) 0.048(4) 0.014(3) 0.030(3)
C(4) 0.064(4) 0.055(4) 0.100(5) 0.016(3) -0.002(3) 0.047(4)
C(5a) 0.072(4) 0.058(3) 0.078(4) 0.035(3) 0.041(3) 0.014(3)
C(5b) 0.088(4) 0.074(4) 0.045(3) 0.047(4) 0.024(3) 0.033(3)
C(5) 0.055(3) 0.067(4) 0.075(4) 0.025(3) 0.003(3) 0.039(3)
C(6a) 0.058(3) 0.039(3) 0.057(3) 0.022(2) 0.016(3) 0.006(2)
C(6) 0.045(3) 0.050(3) 0.049(3) 0.020(2) -0.006(2) 0.016(2)
C(6b) 0.079(4) 0.046(3) 0.050(3) 0.024(3) 0.028(3) 0.028(3)
C(6x) 0.17(1) 0.121(8) 0.104(7) 0.066(8) 0.032(7) 0.058(6)
C(6y) 0.13(1) 0.14(2) 0.030(6) 0.07(1) 0.022(7) 0.021(8)
C(6z) 0.159(9) 0.148(9) 0.088(6) 0.097(8) 0.020(6) 0.045(6)
C(7x) 0.112(6) 0.088(5) 0.091(5) 0.049(5) 0.043(5) 0.030(5)
C(7y) 0.17(2) 0.15(2) 0.10(1) 0.12(2) 0.04(1) 0.04(1)
C(7) 0.087(5) 0.090(6) 0.127(7) 0.041(5) 0.027(5) 0.043(5)
C(7z) 0.084(5) 0.078(5) 0.108(6) 0.009(4) 0.039(5) 0.014(4)
C(8) 0.051(4) 0.18(1) 0.122(7) 0.024(5) 0.022(5) 0.051(7)

loop_
_atom_type_symbol
_atom_type_oxidation_number
_atom_type_number_in_cell
_atom_type_scat_dispersion_real
_atom_type_scat_dispersion_imag
_atom_type_scat_source
C 0 72 0.002 0.002
;International Tables for Crystallography
(1992, Vol. C, Table 6.1.1.2)
;
H 0 48 0.000 0.000
;International Tables for Crystallography
(1992, Vol. C, Table 6.1.1.2)
;
N 0 12 0.004 0.003
;International Tables for Crystallography
(1992, Vol. C, Table 6.1.1.2)
;
O 0 24 0.008 0.006
;International Tables for Crystallography
(1992, Vol. C, Table 6.1.1.2)
;
S 0 12 0.110 0.124
;International Tables for Crystallography
(1992, Vol. C, Table 6.1.1.2)
;
Ag 0 12 -1.085 1.101
;International Tables for Crystallography
(1992, Vol. C, Tables 4.2.6.8 and 6.1.1.1)
;

loop_
_geom_angle_atom_site_label_1
_geom_angle_atom_site_label_2
_geom_angle_atom_site_label_3
_geom_angle
_geom_angle_site_symmetry_1
_geom_angle_site_symmetry_2
_geom_angle_site_symmetry_3
_geom_angle_publ_flag
Ag(2) Ag(1) Ag(3) 64.48(3) 1_555 1_555 1_555 yes
Ag(2) Ag(1) S(1) 76.49(4) 1_555 1_555 1_555 yes
Ag(2) Ag(1) S(3) 128.05(4) 1_555 1_555 1_555 yes
Ag(2) Ag(1) N(1a) 87.6(1) 1_555 1_555 1_555 yes
Ag(3) Ag(1) S(1) 129.14(4) 2_755 2_755 2_755 yes
Ag(3) Ag(1) S(3) 75.54(4) 2_755 2_755 2_755 yes
Ag(3) Ag(1) N(1a) 87.7(1) 2_755 2_755 2_755 yes
S(1) Ag(1) S(3) 108.42(5) 1_555 1_555 1_555 yes
S(1) Ag(1) N(1a) 123.1(1) 1_555 1_555 1_555 yes
S(3) Ag(1) N(1a) 123.6(1) 2_755 2_755 2_755 yes
Ag(1) Ag(2) Ag(3) 57.97(3) 1_555 1_555 1_555 yes
Ag(1) Ag(2) S(2) 76.50(4) 1_555 1_555 1_555 yes
Ag(1) Ag(2) S(3) 135.70(4) 1_555 1_555 1_555 yes
Ag(1) Ag(2) N(1) 88.6(1) 1_555 1_555 1_555 yes
Ag(3) Ag(2) S(2) 50.71(4) 2_755 2_755 2_755 yes
Ag(3) Ag(2) S(3) 102.21(4) 2_755 2_755 2_755 yes
Ag(3) Ag(2) N(1) 146.5(1) 2_755 2_755 2_755 yes
S(2) Ag(2) S(3) 124.06(5) 1_555 1_555 1_555 yes
S(2) Ag(2) N(1) 124.7(1) 1_555 1_555 1_555 yes
S(3) Ag(2) N(1) 103.7(1) 1_555 1_555 1_555 yes
Ag(1) Ag(3) Ag(2) 57.54(2) 2_755 2_755 2_755 yes
Ag(1) Ag(3) S(1) 133.99(4) 2_755 2_755 2_755 yes
Ag(1) Ag(3) S(2) 76.32(4) 2_755 2_755 2_755 yes
Ag(1) Ag(3) N(1b) 91.3(1) 2_755 2_755 2_755 yes
Ag(2) Ag(3) S(1) 99.17(4) 2_755 2_755 2_755 yes
Ag(2) Ag(3) S(2) 50.88(4) 2_755 2_755 2_755 yes
Ag(2) Ag(3) N(1b) 148.7(1) 2_755 2_755 2_755 yes
S(1) Ag(3) S(2) 121.96(5) 1_555 1_555 1_555 yes
S(1) Ag(3) N(1b) 102.0(1) 1_555 1_555 1_555 yes
S(2) Ag(3) N(1b) 129.5(1) 2_755 2_755 2_755 yes
Ag(1) S(1) Ag(3) 93.70(5) 1_555 1_555 1_555 yes
Ag(1) S(1) C(2) 113.4(2) 1_555 1_555 1_555 yes
Ag(3) S(1) C(2) 97.8(2) 1_555 1_555 1_555 yes
Ag(2) S(2) Ag(3) 78.41(5) 1_555 1_555 1_555 yes
Ag(2) S(2) C(2a) 109.1(2) 1_555 1_555 1_555 yes
Ag(3) S(2) C(2a) 109.2(2) 2_755 2_755 2_755 yes
Ag(1) S(3) Ag(2) 92.02(5) 2_755 2_755 2_755 yes
Ag(1) S(3) C(2b) 114.2(2) 2_755 2_755 2_755 yes
Ag(2) S(3) C(2b) 100.9(2) 1_555 1_555 1_555 yes
S(5y) S(4x) O(3x) 67.9(8) 1_555 1_555 1_555 yes
S(5y) S(4x) C(6x) 73(1) 1_555 1_555 1_555 yes
S(5y) S(4x) C(7x) 55(1) 1_555 1_555 1_555 yes
O(3x) S(4x) C(6x) 107.6(4) 1_555 1_555 1_555 yes
O(3x) S(4x) C(7x) 104.2(4) 1_555 1_555 1_555 yes
C(6x) S(4x) C(7x) 99.0(6) 1_555 1_555 1_555 yes
S(5y2) S(4y) S(5y1) 24.4(9) 1_555 1_555 1_555 yes
S(5y2) S(4y) O(3y) 52(1) 1_555 1_555 1_555 yes
S(5y2) S(4y) C(6y) 79(2) 1_555 1_555 1_555 yes
S(5y2) S(4y) C(7y) 72(2) 1_555 1_555 1_555 yes
S(5y2) S(4y) H(11) 111.9 . . . no
S(5y2) S(4y) H(14) 113.1 . . . no
S(5y1) S(4y) O(3y) 71(2) 1_555 1_555 1_555 yes
S(5y1) S(4y) C(6y) 57(2) 1_555 1_555 1_555 yes
S(5y1) S(4y) C(7y) 75(2) 1_555 1_555 1_555 yes
S(5y1) S(4y) H(11) 87.6 . . . no
S(5y1) S(4y) H(14) 109.3 . . . no
O(3y) S(4y) C(6y) 99(2) 1_555 1_555 1_555 yes
O(3y) S(4y) C(7y) 106(1) 1_555 1_555 1_555 yes
O(3y) S(4y) H(11) 133.5 . . . no
O(3y) S(4y) H(14) 141.4 . . . no
C(6y) S(4y) C(7y) 114(2) 1_555 1_555 1_555 yes
C(6y) S(4y) H(11) 37.2 . . . no
C(6y) S(4y) H(14) 113.3 . . . no
C(7y) S(4y) H(11) 107.8 . . . no
C(7y) S(4y) H(14) 42.5 . . . no
H(11) S(4y) H(14) 84.1 . . . no
S(5) S(4) O(3) 62.2(4) 1_555 1_555 1_555 yes
S(5) S(4) C(7) 69.2(5) 1_555 1_555 1_555 yes
S(5) S(4) C(8) 68.4(6) 1_555 1_555 1_555 yes
O(3) S(4) C(7) 110.5(4) 1_555 1_555 1_555 yes
O(3) S(4) C(8) 105.7(4) 1_555 1_555 1_555 yes
C(7) S(4) C(8) 98.6(6) 1_555 1_555 1_555 yes
S(5z) S(4z) O(3z1) 61(2) 1_555 1_555 1_555 yes
S(5z) S(4z) O(3z2) 55(2) 1_555 1_555 1_555 yes
S(5z) S(4z) O(3z3) 80(2) 1_555 1_555 1_555 yes
S(5z) S(4z) C(6z) 68(2) 1_555 1_555 1_555 yes
S(5z) S(4z) C(7z) 61(2) 1_555 1_555 1_555 yes
O(3z1) S(4z) O(3z2) 8.52(2) 1_555 1_555 1_555 yes
O(3z1) S(4z) O(3z3) 22.23(4) 1_555 1_555 1_555 yes
O(3z1) S(4z) C(6z) 104.8(4) 1_555 1_555 1_555 yes
O(3z1) S(4z) C(7z) 102.5(4) 1_555 1_555 1_555 yes
O(3z2) S(4z) O(3z3) 30.50(5) 1_555 1_555 1_555 yes
O(3z2) S(4z) C(6z) 96.3(4) 1_555 1_555 1_555 yes
O(3z2) S(4z) C(7z) 103.1(4) 1_555 1_555 1_555 yes
O(3z3) S(4z) C(6z) 125.2(4) 1_555 1_555 1_555 yes
O(3z3) S(4z) C(7z) 105.7(4) 1_555 1_555 1_555 yes
C(6z) S(4z) C(7z) 96.8(6) 1_555 1_555 1_555 yes
S(4) S(5) O(3) 65.8(4) 1_555 1_555 1_555 yes
S(4) S(5) C(7) 69.5(5) 1_555 1_555 1_555 yes
S(4) S(5) C(8) 70.2(6) 1_555 1_555 1_555 yes
O(3) S(5) C(7) 113.0(6) 1_555 1_555 1_555 yes
O(3) S(5) C(8) 108.8(7) 1_555 1_555 1_555 yes
C(7) S(5) C(8) 99.6(7) 1_555 1_555 1_555 yes
S(4y) S(5y2) S(5y1) 80(7) 1_555 1_555 1_555 yes
S(4y) S(5y2) O(3y) 78(1) 1_555 1_555 1_555 yes
S(4y) S(5y2) C(6y) 59(2) 1_555 1_555 1_555 yes
S(4y) S(5y2) C(7y) 61(2) 1_555 1_555 1_555 yes
S(5y1) S(5y2) O(3y) 131(7) 1_555 1_555 1_555 yes
S(5y1) S(5y2) C(6y) 31(7) 1_555 1_555 1_555 yes
S(5y1) S(5y2) C(7y) 90(6) 1_555 1_555 1_555 yes
O(3y) S(5y2) C(6y) 101(1) 1_555 1_555 1_555 yes
O(3y) S(5y2) C(7y) 116(2) 1_555 1_555 1_555 yes
C(6y) S(5y2) C(7y) 97(1) 1_555 1_555 1_555 yes
S(4y) S(5y1) S(5y2) 76(7) 1_555 1_555 1_555 yes
S(4y) S(5y1) O(3y) 64(2) 1_555 1_555 1_555 yes
S(4y) S(5y1) C(6y) 73(3) 1_555 1_555 1_555 yes
S(4y) S(5y1) C(7y) 58(2) 1_555 1_555 1_555 yes
S(5y2) S(5y1) O(3y) 35(6) 1_555 1_555 1_555 yes
S(5y2) S(5y1) C(6y) 137(9) 1_555 1_555 1_555 yes
S(5y2) S(5y1) C(7y) 72(6) 1_555 1_555 1_555 yes
O(3y) S(5y1) C(6y) 104(3) 1_555 1_555 1_555 yes
O(3y) S(5y1) C(7y) 93(2) 1_555 1_555 1_555 yes
C(6y) S(5y1) C(7y) 113(3) 1_555 1_555 1_555 yes
S(4x) S(5y) O(3x) 61.4(8) 1_555 1_555 1_555 yes
S(4x) S(5y) C(6x) 65(1) 1_555 1_555 1_555 yes
S(4x) S(5y) C(7x) 80(1) 1_555 1_555 1_555 yes
S(4x) S(5y) H(30) 118.3 . . . no
O(3x) S(5y) C(6x) 100(1) 1_555 1_555 1_555 yes
O(3x) S(5y) C(7x) 116(1) 1_555 1_555 1_555 yes
O(3x) S(5y) H(30) 131.8 . . . no
C(6x) S(5y) C(7x) 107(1) 1_555 1_555 1_555 yes
C(6x) S(5y) H(30) 124.5 . . . no
C(7x) S(5y) H(30) 38.5 . . . no
S(4z) S(5z) O(3z1) 63(2) 1_555 1_555 1_555 yes
S(4z) S(5z) O(3z2) 75(3) 1_555 1_555 1_555 yes
S(4z) S(5z) O(3z3) 52(2) 1_555 1_555 1_555 yes
S(4z) S(5z) C(6z) 66(2) 1_555 1_555 1_555 yes
S(4z) S(5z) C(7z) 72(2) 1_555 1_555 1_555 yes
S(4z) S(5z) H(31) 105.3 . . . no
O(3z1) S(5z) O(3z2) 14.1(4) 1_555 1_555 1_555 yes
O(3z1) S(5z) O(3z3) 15.1(6) 1_555 1_555 1_555 yes
O(3z1) S(5z) C(6z) 104(3) 1_555 1_555 1_555 yes
O(3z1) S(5z) C(7z) 111(3) 1_555 1_555 1_555 yes
O(3z1) S(5z) H(31) 118.4 . . . no
O(3z2) S(5z) O(3z3) 29.2(9) 1_555 1_555 1_555 yes
O(3z2) S(5z) C(6z) 105(3) 1_555 1_555 1_555 yes
O(3z2) S(5z) C(7z) 124(3) 1_555 1_555 1_555 yes
O(3z2) S(5z) H(31) 124.4 . . . no
O(3z3) S(5z) C(6z) 104(3) 1_555 1_555 1_555 yes
O(3z3) S(5z) C(7z) 97(3) 1_555 1_555 1_555 yes
O(3z3) S(5z) H(31) 109.1 . . . no
C(6z) S(5z) C(7z) 101(2) 1_555 1_555 1_555 yes
C(6z) S(5z) H(31) 126.2 . . . no
C(7z) S(5z) H(31) 35.1 . . . no
C(6a) O(2a) H(1) 178.5 . . . no
C(6b) O(2b) H(2) 178.1 . . . no
C(6) O(2) H(3) 179.4 . . . no
S(4) O(3) S(5) 52.0(3) 1_555 1_555 1_555 yes
S(4x) O(3x) S(5y) 50.7(7) 1_555 1_555 1_555 yes
S(4y) O(3y) S(5y2) 50(1) 1_555 1_555 1_555 yes
S(4y) O(3y) S(5y1) 46(2) 1_555 1_555 1_555 yes
S(5y2) O(3y) S(5y1) 14(2) 1_555 1_555 1_555 yes
S(4z) O(3z1) S(5z) 56(2) 1_555 1_555 1_555 yes
S(4z) O(3z1) O(3z2) 134.6(1) 1_555 1_555 1_555 yes
S(4z) O(3z1) O(3z3) 75.7(1) 1_555 1_555 1_555 yes
S(5z) O(3z1) O(3z2) 90(2) 1_555 1_555 1_555 yes
S(5z) O(3z1) O(3z3) 123(2) 1_555 1_555 1_555 yes
O(3z2) O(3z1) O(3z3) 146.79(1) 1_555 1_555 1_555 yes
S(4z) O(3z2) S(5z) 50(2) 1_555 1_555 1_555 yes
S(4z) O(3z2) O(3z1) 36.92(9) 1_555 1_555 1_555 yes
S(4z) O(3z2) O(3z3) 55.35(9) 1_555 1_555 1_555 yes
S(5z) O(3z2) O(3z1) 76(2) 1_555 1_555 1_555 yes
S(5z) O(3z2) O(3z3) 96(2) 1_555 1_555 1_555 yes
O(3z1) O(3z2) O(3z3) 20.281(7) 1_555 1_555 1_555 yes
S(4z) O(3z3) S(5z) 48(2) 1_555 1_555 1_555 yes
S(4z) O(3z3) O(3z1) 82.1(1) 1_555 1_555 1_555 yes
S(4z) O(3z3) O(3z2) 94.1(1) 1_555 1_555 1_555 yes
S(5z) O(3z3) O(3z1) 42(1) 1_555 1_555 1_555 yes
S(5z) O(3z3) O(3z2) 55(1) 1_555 1_555 1_555 yes
O(3z1) O(3z3) O(3z2) 12.932(6) 1_555 1_555 1_555 yes
Ag(2) N(1) C(2) 118.1(4) 1_555 1_555 1_555 yes
Ag(2) N(1) C(3) 120.5(4) 1_555 1_555 1_555 yes
C(2) N(1) C(3) 118.8(5) 1_555 1_555 1_555 yes
Ag(3) N(1b) C(2b) 119.1(4) 1_555 1_555 1_555 yes
Ag(3) N(1b) C(3b) 122.4(4) 1_555 1_555 1_555 yes
C(2b) N(1b) C(3b) 118.5(5) 1_555 1_555 1_555 yes
Ag(1) N(1a) C(2a) 119.3(4) 1_555 1_555 1_555 yes
Ag(1) N(1a) C(3a) 122.1(4) 1_555 1_555 1_555 yes
C(2a) N(1a) C(3a) 118.5(5) 1_555 1_555 1_555 yes
C(2b) C(1b) C(5b) 118.4(6) 1_555 1_555 1_555 yes
C(2b) C(1b) C(6b) 122.0(5) 1_555 1_555 1_555 yes
C(5b) C(1b) C(6b) 119.6(6) 1_555 1_555 1_555 yes
C(2a) C(1a) C(5a) 118.9(6) 1_555 1_555 1_555 yes
C(2a) C(1a) C(6a) 123.3(5) 1_555 1_555 1_555 yes
C(5a) C(1a) C(6a) 117.7(5) 1_555 1_555 1_555 yes
C(2) C(1) C(5) 119.4(6) 1_555 1_555 1_555 yes
C(2) C(1) C(6) 121.9(5) 1_555 1_555 1_555 yes
C(5) C(1) C(6) 118.5(5) 1_555 1_555 1_555 yes
S(3) C(2b) N(1b) 118.7(4) 1_555 1_555 1_555 yes
S(3) C(2b) C(1b) 120.1(4) 1_555 1_555 1_555 yes
N(1b) C(2b) C(1b) 121.3(5) 1_555 1_555 1_555 yes
S(2) C(2a) N(1a) 119.5(4) 1_555 1_555 1_555 yes
S(2) C(2a) C(1a) 119.8(4) 1_555 1_555 1_555 yes
N(1a) C(2a) C(1a) 120.7(5) 1_555 1_555 1_555 yes
S(1) C(2) N(1) 119.1(4) 1_555 1_555 1_555 yes
S(1) C(2) C(1) 120.1(4) 1_555 1_555 1_555 yes
N(1) C(2) C(1) 120.6(5) 1_555 1_555 1_555 yes
N(1a) C(3a) C(4a) 124.4(6) 1_555 1_555 1_555 yes
N(1a) C(3a) H(4) 117.8 . . . no
C(4a) C(3a) H(4) 117.8 . . . no
N(1b) C(3b) C(4b) 123.4(6) 1_555 1_555 1_555 yes
N(1b) C(3b) H(17) 118.4 . . . no
C(4b) C(3b) H(17) 118.2 . . . no
N(1) C(3) C(4) 122.6(6) 1_555 1_555 1_555 yes
N(1) C(3) H(23) 119.3 . . . no
C(4) C(3) H(23) 118.1 . . . no
C(3a) C(4a) C(5a) 118.2(6) 1_555 1_555 1_555 yes
C(3a) C(4a) H(20) 120.5 . . . no
C(5a) C(4a) H(20) 121.3 . . . no
C(3b) C(4b) C(5b) 118.3(6) 1_555 1_555 1_555 yes
C(3b) C(4b) H(18) 121.3 . . . no
C(5b) C(4b) H(18) 120.3 . . . no
C(3) C(4) C(5) 119.2(6) 1_555 1_555 1_555 yes
C(3) C(4) H(24) 121.3 . . . no
C(5) C(4) H(24) 119.5 . . . no
C(1a) C(5a) C(4a) 119.4(6) 1_555 1_555 1_555 yes
C(1a) C(5a) H(22) 121.2 . . . no
C(4a) C(5a) H(22) 119.4 . . . no
C(1b) C(5b) C(4b) 120.1(6) 1_555 1_555 1_555 yes
C(1b) C(5b) H(19) 120.5 . . . no
C(4b) C(5b) H(19) 119.4 . . . no
C(1) C(5) C(4) 119.4(6) 1_555 1_555 1_555 yes
C(1) C(5) H(21) 120.0 . . . no
C(4) C(5) H(21) 120.7 . . . no
O(1a) C(6a) O(2a) 121.9(7) 1_555 1_555 1_555 yes
O(1a) C(6a) C(1a) 116.1(6) 1_555 1_555 1_555 yes
O(2a) C(6a) C(1a) 121.8(7) 1_555 1_555 1_555 yes
O(1) C(6) O(2) 120.8(6) 1_555 1_555 1_555 yes
O(1) C(6) C(1) 118.8(6) 1_555 1_555 1_555 yes
O(2) C(6) C(1) 120.3(7) 1_555 1_555 1_555 yes
O(1b) C(6b) O(2b) 122.4(7) 1_555 1_555 1_555 yes
O(1b) C(6b) C(1b) 113.0(6) 1_555 1_555 1_555 yes
O(2b) C(6b) C(1b) 124.6(7) 1_555 1_555 1_555 yes
S(4x) C(6x) S(5y) 41.6(7) 1_555 1_555 1_555 yes
S(4x) C(6x) H(34) 111.4 . . . no
S(4x) C(6x) H(35) 109.6 . . . no
S(4x) C(6x) H(36) 112.8 . . . no
S(5y) C(6x) H(34) 86.8 . . . no
S(5y) C(6x) H(35) 150.9 . . . no
S(5y) C(6x) H(36) 92.4 . . . no
H(34) C(6x) H(35) 105.7 . . . no
H(34) C(6x) H(36) 110.0 . . . no
H(35) C(6x) H(36) 107.1 . . . no
S(4y) C(6y) S(5y2) 42(1) 1_555 1_555 1_555 yes
S(4y) C(6y) S(5y1) 50(2) 1_555 1_555 1_555 yes
S(4y) C(6y) H(11) 72.1 . . . no
S(4y) C(6y) H(12) 102.6 . . . no
S(4y) C(6y) H(13) 148.4 . . . no
S(5y2) C(6y) S(5y1) 11(2) 1_555 1_555 1_555 yes
S(5y2) C(6y) H(11) 109.7 . . . no
S(5y2) C(6y) H(12) 107.1 . . . no
S(5y2) C(6y) H(13) 115.7 . . . no
S(5y1) C(6y) H(11) 111.0 . . . no
S(5y1) C(6y) H(12) 116.0 . . . no
S(5y1) C(6y) H(13) 105.3 . . . no
H(11) C(6y) H(12) 109.2 . . . no
H(11) C(6y) H(13) 108.2 . . . no
H(12) C(6y) H(13) 106.8 . . . no
S(4z) C(6z) S(5z) 46(2) 1_555 1_555 1_555 yes
S(4z) C(6z) H(25) 114.8 . . . no
S(4z) C(6z) H(26) 111.1 . . . no
S(4z) C(6z) H(27) 115.0 . . . no
S(5z) C(6z) H(25) 69.5 . . . no
S(5z) C(6z) H(26) 117.9 . . . no
S(5z) C(6z) H(27) 138.3 . . . no
H(25) C(6z) H(26) 103.1 . . . no
H(25) C(6z) H(27) 108.2 . . . no
H(26) C(6z) H(27) 103.4 . . . no
S(4x) C(7x) S(5y) 45.4(9) 1_555 1_555 1_555 yes
S(4x) C(7x) H(28) 112.0 . . . no
S(4x) C(7x) H(29) 110.1 . . . no
S(4x) C(7x) H(30) 111.7 . . . no
S(5y) C(7x) H(28) 131.4 . . . no
S(5y) C(7x) H(29) 120.7 . . . no
S(5y) C(7x) H(30) 66.4 . . . no
H(28) C(7x) H(29) 107.2 . . . no
H(28) C(7x) H(30) 109.3 . . . no
H(29) C(7x) H(30) 106.2 . . . no
S(4y) C(7y) S(5y2) 48(1) 1_555 1_555 1_555 yes
S(4y) C(7y) S(5y1) 47(2) 1_555 1_555 1_555 yes
S(4y) C(7y) H(14) 67.5 . . . no
S(4y) C(7y) H(15) 139.5 . . . no
S(4y) C(7y) H(16) 116.5 . . . no
S(5y2) C(7y) S(5y1) 18.4(8) 1_555 1_555 1_555 yes
S(5y2) C(7y) H(14) 114.2 . . . no
S(5y2) C(7y) H(15) 118.1 . . . no
S(5y2) C(7y) H(16) 110.2 . . . no
S(5y1) C(7y) H(14) 105.7 . . . no
S(5y1) C(7y) H(15) 106.5 . . . no
S(5y1) C(7y) H(16) 128.5 . . . no
H(14) C(7y) H(15) 101.9 . . . no
H(14) C(7y) H(16) 107.3 . . . no
H(15) C(7y) H(16) 104.0 . . . no
S(4) C(7) S(5) 41.3(4) 1_555 1_555 1_555 yes
S(4) C(7) H(8) 110.6 . . . no
S(4) C(7) H(9) 109.6 . . . no
S(4) C(7) H(10) 109.2 . . . no
S(5) C(7) H(8) 143.5 . . . no
S(5) C(7) H(9) 73.2 . . . no
S(5) C(7) H(10) 103.4 . . . no
H(8) C(7) H(9) 110.0 . . . no
H(8) C(7) H(10) 109.5 . . . no
H(9) C(7) H(10) 108.0 . . . no
S(4z) C(7z) S(5z) 47(2) 1_555 1_555 1_555 yes
S(4z) C(7z) H(31) 110.5 . . . no
S(4z) C(7z) H(32) 109.9 . . . no
S(4z) C(7z) H(33) 111.0 . . . no
S(5z) C(7z) H(31) 66.2 . . . no
S(5z) C(7z) H(32) 138.1 . . . no
S(5z) C(7z) H(33) 112.6 . . . no
H(31) C(7z) H(32) 107.6 . . . no
H(31) C(7z) H(33) 109.3 . . . no
H(32) C(7z) H(33) 108.5 . . . no
S(4) C(8) S(5) 41.4(3) 1_555 1_555 1_555 yes
S(4) C(8) H(5) 112.2 . . . no
S(4) C(8) H(6) 112.3 . . . no
S(4) C(8) H(7) 110.2 . . . no
S(5) C(8) H(5) 129.3 . . . no
S(5) C(8) H(6) 120.6 . . . no
S(5) C(8) H(7) 69.1 . . . no
H(5) C(8) H(6) 109.3 . . . no
H(5) C(8) H(7) 106.1 . . . no
H(6) C(8) H(7) 106.5 . . . no

loop_
_geom_bond_atom_site_label_1
_geom_bond_atom_site_label_2
_geom_bond_distance
_geom_bond_site_symmetry_1
_geom_bond_site_symmetry_2
_geom_bond_publ_flag
Ag(1) Ag(2) 2.911(1) 1_555 1_555 yes
Ag(1) Ag(3) 2.924(1) 1_555 1_555 yes
Ag(1) S(1) 2.490(2) 1_555 1_555 yes
Ag(1) S(3) 2.490(2) 1_555 1_555 yes
Ag(1) N(1a) 2.273(5) 1_555 1_555 yes
Ag(2) Ag(3) 3.1129(8) 1_555 1_555 yes
Ag(2) S(2) 2.465(2) 1_555 1_555 yes
Ag(2) S(3) 2.497(2) 1_555 1_555 yes
Ag(2) N(1) 2.317(5) 1_555 1_555 yes
Ag(3) S(1) 2.505(2) 1_555 1_555 yes
Ag(3) S(2) 2.459(2) 1_555 1_555 yes
Ag(3) N(1b) 2.294(5) 1_555 1_555 yes
S(1) C(2) 1.763(6) 1_555 1_555 yes
S(2) C(2a) 1.759(5) 1_555 1_555 yes
S(3) C(2b) 1.766(5) 1_555 1_555 yes
S(4x) S(5y) 1.29(2) 1_555 1_555 yes
S(4x) O(3x) 1.468(2) 1_555 1_555 yes
S(4x) C(6x) 1.77(1) 1_555 1_555 yes
S(4x) C(7x) 1.79(1) 1_555 1_555 yes
S(4y) S(5y2) 1.16(3) 1_555 1_555 yes
S(4y) S(5y1) 1.17(5) 1_555 1_555 yes
S(4y) O(3y) 1.47(2) 1_555 1_555 yes
S(4y) C(6y) 1.47(3) 1_555 1_555 yes
S(4y) C(7y) 1.36(3) 1_555 1_555 yes
S(4y) H(11) 1.48 . . no
S(4y) H(14) 1.34 . . no
S(4) S(5) 1.251(9) 1_555 1_555 yes
S(4) O(3) 1.448(3) 1_555 1_555 yes
S(4) C(7) 1.78(1) 1_555 1_555 yes
S(4) C(8) 1.78(1) 1_555 1_555 yes
S(4z) S(5z) 1.36(5) 1_555 1_555 yes
S(4z) O(3z1) 1.454(2) 1_555 1_555 yes
S(4z) O(3z2) 1.725(2) 1_555 1_555 yes
S(4z) O(3z3) 1.423(2) 1_555 1_555 yes
S(4z) C(6z) 1.73(1) 1_555 1_555 yes
S(4z) C(7z) 1.77(1) 1_555 1_555 yes
S(5) O(3) 1.405(8) 1_555 1_555 yes
S(5) C(7) 1.77(1) 1_555 1_555 yes
S(5) C(8) 1.76(1) 1_555 1_555 yes
S(5y2) S(5y1) 0.49(2) 1_555 1_555 yes
S(5y2) O(3y) 1.19(2) 1_555 1_555 yes
S(5y2) C(6y) 1.69(3) 1_555 1_555 yes
S(5y2) C(7y) 1.48(3) 1_555 1_555 yes
S(5y1) O(3y) 1.55(4) 1_555 1_555 yes
S(5y1) C(6y) 1.29(4) 1_555 1_555 yes
S(5y1) C(7y) 1.56(4) 1_555 1_555 yes
S(5y) O(3x) 1.55(2) 1_555 1_555 yes
S(5y) C(6x) 1.86(2) 1_555 1_555 yes
S(5y) C(7x) 1.49(2) 1_555 1_555 yes
S(5y) H(30) 1.41 1_555 1_555 no
S(5z) O(3z1) 1.43(4) 1_555 1_555 yes
S(5z) O(3z2) 1.47(4) 1_555 1_555 yes
S(5z) O(3z3) 1.79(5) 1_555 1_555 yes
S(5z) C(6z) 1.77(4) 1_555 1_555 yes
S(5z) C(7z) 1.63(4) 1_555 1_555 yes
S(5z) H(31) 1.52 1_555 1_555 no
O(1a) C(6a) 1.275(8) 1_555 1_555 yes
O(1b) C(6b) 1.308(9) 1_555 1_555 yes
O(1) C(6) 1.284(8) 1_555 1_555 yes
O(2a) C(6a) 1.185(9) 1_555 1_555 yes
O(2a) H(1) 0.96 1_555 1_555 no
O(2b) C(6b) 1.168(8) 1_555 1_555 yes
O(2b) H(2) 0.97 1_555 1_555 no
O(2) C(6) 1.183(8) 1_555 1_555 yes
O(2) H(3) 0.98 1_555 1_555 no
O(3z1) O(3z2) 0.3586(1) 1_555 1_555 yes
O(3z1) O(3z3) 0.5555(1) 1_555 1_555 yes
O(3z2) O(3z3) 0.8778(2) 1_555 1_555 yes
N(1) C(2) 1.348(7) 1_555 1_555 yes
N(1) C(3) 1.346(8) 1_555 1_555 yes
N(1b) C(2b) 1.341(7) 1_555 1_555 yes
N(1b) C(3b) 1.352(7) 1_555 1_555 yes
N(1a) C(2a) 1.337(7) 1_555 1_555 yes
N(1a) C(3a) 1.338(8) 1_555 1_555 yes
C(1b) C(2b) 1.402(7) 1_555 1_555 yes
C(1b) C(5b) 1.398(9) 1_555 1_555 yes
C(1b) C(6b) 1.492(9) 1_555 1_555 yes
C(1a) C(2a) 1.406(7) 1_555 1_555 yes
C(1a) C(5a) 1.395(9) 1_555 1_555 yes
C(1a) C(6a) 1.489(8) 1_555 1_555 yes
C(1) C(2) 1.390(7) 1_555 1_555 yes
C(1) C(5) 1.376(9) 1_555 1_555 yes
C(1) C(6) 1.514(8) 1_555 1_555 yes
C(3a) C(4a) 1.36(1) 1_555 1_555 yes
C(3a) H(4) 0.96 1_555 1_555 no
C(3b) C(4b) 1.37(1) 1_555 1_555 yes
C(3b) H(17) 0.96 1_555 1_555 no
C(3) C(4) 1.36(1) 1_555 1_555 yes
C(3) H(23) 0.95 1_555 1_555 no
C(4a) C(5a) 1.37(1) 1_555 1_555 yes
C(4a) H(20) 0.96 1_555 1_555 no
C(4b) C(5b) 1.36(1) 1_555 1_555 yes
C(4b) H(18) 0.97 1_555 1_555 no
C(4) C(5) 1.37(1) 1_555 1_555 yes
C(4) H(24) 0.96 1_555 1_555 no
C(5a) H(22) 0.97 1_555 1_555 no
C(5b) H(19) 0.95 1_555 1_555 no
C(5) H(21) 0.95 1_555 1_555 no
C(6x) H(34) 0.96 1_555 1_555 no
C(6x) H(35) 0.99 1_555 1_555 no
C(6x) H(36) 0.94 1_555 1_555 no
C(6y) H(11) 0.94 1_555 1_555 no
C(6y) H(12) 0.96 1_555 1_555 no
C(6y) H(13) 0.97 1_555 1_555 no
C(6z) H(25) 0.96 1_555 1_555 no
C(6z) H(26) 1.02 1_555 1_555 no
C(6z) H(27) 0.95 1_555 1_555 no
C(7x) H(28) 0.94 1_555 1_555 no
C(7x) H(29) 0.98 1_555 1_555 no
C(7x) H(30) 0.96 1_555 1_555 no
C(7y) H(14) 0.98 1_555 1_555 no
C(7y) H(15) 1.02 1_555 1_555 no
C(7y) H(16) 0.95 1_555 1_555 no
C(7) H(8) 0.94 1_555 1_555 no
C(7) H(9) 0.96 1_555 1_555 no
C(7) H(10) 0.96 1_555 1_555 no
C(7z) H(31) 0.96 1_555 1_555 no
C(7z) H(32) 0.97 1_555 1_555 no
C(7z) H(33) 0.95 1_555 1_555 no
C(8) H(5) 0.95 1_555 1_555 no
C(8) H(6) 0.95 1_555 1_555 no
C(8) H(7) 0.99 1_555 1_555 no
